data_7035297
loop_
_publ_author_name
'Evans, Daniel A.'
'Lee, Lucia Myongwon'
'Vargas-Baca, Ignacio'
'Cowley, Alan H.'

_publ_section_title
;
 Photophysical tuning of the aggregation-induced emission of a series of
 para-substituted aryl bis(imino)acenaphthene zinc complexes.
;
_journal_issue 26
_journal_name_full 'Dalton transactions (Cambridge, England : 2003)'
_journal_page_first 11984
_journal_page_last 11996
_journal_paper_doi 10.1039/c5dt01529d
_journal_volume 44
_journal_year 2015
_chemical_formula_moiety '2(C24 H14 Cl2 F2 N2 Zn), 3(C4 H8 O)'
_chemical_formula_sum 'C60 H52 Cl4 F4 N4 O3 Zn2'
_chemical_formula_weight 1225.59
_space_group_crystal_system monoclinic
_space_group_IT_number 14
_space_group_name_Hall '-P 2ybc'
_space_group_name_H-M_alt 'P 1 21/c 1'
_symmetry_space_group_name_Hall '-P 2ybc'
_symmetry_space_group_name_H-M 'P 1 21/c 1'
_atom_sites_solution_hydrogens geom
_audit_creation_method SHELXL-2014/7
_audit_update_record
;
2015-04-22 deposited with the CCDC.
2015-06-02 downloaded from the CCDC.
;
_cell_angle_alpha 90
_cell_angle_beta 112.958(4)
_cell_angle_gamma 90
_cell_formula_units_Z 2
_cell_length_a 14.3180(15)
_cell_length_b 11.7050(8)
_cell_length_c 17.7720(18)
_cell_measurement_reflns_used 5573
_cell_measurement_temperature 153(2)
_cell_measurement_theta_max 31.7731
_cell_measurement_theta_min 2.1393
_cell_volume 2742.5(4)
_computing_cell_refinement 'CrystalClear (Rigaku Inc., 2008)'
_computing_data_collection 'CrystalClear (Rigaku Inc., 2008)'
_computing_data_reduction 'CrystalClear (Rigaku Inc., 2008)'
_computing_molecular_graphics 'XP SHELXTL/PC, Siemens Analytical'
_computing_structure_refinement 'XL SHELXTL/PC, Siemens Analytical'
_computing_structure_solution
;

SIR97 - Altomare A., Burla M.C., Camalli M., Cascarano G.L., Giacovazzo C., 
Guagliardi A., Moliterni A.G.G., Polidori G.,Spagna R.
;
_diffrn_ambient_temperature 153(2)
_diffrn_measured_fraction_theta_full 0.997
_diffrn_measured_fraction_theta_max 0.998
_diffrn_measurement_device_type 'Rigaku SCX-Mini Mercury CCD'
_diffrn_measurement_method \w-scans
_diffrn_radiation_source 'fine-focus sealed tube'
_diffrn_radiation_type MoK\a
_diffrn_radiation_wavelength 0.71073
_diffrn_reflns_av_R_equivalents 0.0641
_diffrn_reflns_av_unetI/netI 0.0508
_diffrn_reflns_laue_measured_fraction_full 0.997
_diffrn_reflns_laue_measured_fraction_max 0.998
_diffrn_reflns_limit_h_max 18
_diffrn_reflns_limit_h_min -18
_diffrn_reflns_limit_k_max 15
_diffrn_reflns_limit_k_min -15
_diffrn_reflns_limit_l_max 22
_diffrn_reflns_limit_l_min -23
_diffrn_reflns_number 28653
_diffrn_reflns_point_group_measured_fraction_full 0.997
_diffrn_reflns_point_group_measured_fraction_max 0.998
_diffrn_reflns_theta_full 25.242
_diffrn_reflns_theta_max 27.500
_diffrn_reflns_theta_min 2.139
_exptl_absorpt_coefficient_mu 1.133
_exptl_absorpt_correction_T_max 1.0000
_exptl_absorpt_correction_T_min 0.7994
_exptl_absorpt_correction_type multi-scan
_exptl_absorpt_process_details
;
Abscor. T. Higashi. (2001). Rigaku Corp. Tokyo, Japan
;
_exptl_crystal_colour yellow
_exptl_crystal_density_diffrn 1.484
_exptl_crystal_description prism
_exptl_crystal_F_000 1256
_exptl_crystal_size_max 0.230
_exptl_crystal_size_mid 0.110
_exptl_crystal_size_min 0.090
_refine_diff_density_max 0.448
_refine_diff_density_min -0.494
_refine_diff_density_rms 0.079
_refine_ls_extinction_method none
_refine_ls_goodness_of_fit_ref 1.070
_refine_ls_hydrogen_treatment constr
_refine_ls_matrix_type full
_refine_ls_number_parameters 417
_refine_ls_number_reflns 6289
_refine_ls_number_restraints 672
_refine_ls_restrained_S_all 1.056
_refine_ls_R_factor_all 0.0732
_refine_ls_R_factor_gt 0.0518
_refine_ls_shift/su_max 0.006
_refine_ls_shift/su_mean 0.000
_refine_ls_structure_factor_coef Fsqd
_refine_ls_weighting_details 'w=1/[\s^2^(Fo^2^)+(0.0405P)^2^+3.4748P] where P=(Fo^2^+2Fc^2^)/3'
_refine_ls_weighting_scheme calc
_refine_ls_wR_factor_gt 0.1089
_refine_ls_wR_factor_ref 0.1248
_reflns_Friedel_coverage 0.000
_reflns_number_gt 4787
_reflns_number_total 6289
_reflns_threshold_expression 'I > 2\s(I)'
_cod_data_source_file c5dt01529d2.cif
_cod_data_source_block shelxl
_cod_depositor_comments 'Adding full bibliography for 7035288--7035302.cif.'
_cod_database_code 7035297
_shelx_shelxl_version_number 2014/7
_shelx_space_group_comment
;
The symmetry employed for this shelxl refinement is uniquely defined
by the following loop, which should always be used as a source of
symmetry information in preference to the above space-group names.
They are only intended as comments.
;
_shelx_estimated_absorpt_t_min 0.781
_shelx_estimated_absorpt_t_max 0.905

loop_
_space_group_symop_operation_xyz
'x, y, z'
'-x, y+1/2, -z+1/2'
'-x, -y, -z'
'x, -y-1/2, z-1/2'

loop_
_atom_site_label
_atom_site_type_symbol
_atom_site_fract_x
_atom_site_fract_y
_atom_site_fract_z
_atom_site_U_iso_or_equiv
_atom_site_adp_type
_atom_site_occupancy
_atom_site_site_symmetry_order
_atom_site_calc_flag
_atom_site_refinement_flags_posn
_atom_site_refinement_flags_adp
_atom_site_refinement_flags_occupancy
_atom_site_disorder_assembly
_atom_site_disorder_group
C1 C 0.4466(2) 0.2702(3) 0.50068(18) 0.0272(6) Uani 1 1 d . U . . .
C2 C 0.4671(2) 0.3532(3) 0.56749(18) 0.0271(6) Uani 1 1 d . U . . .
C3 C 0.4151(3) 0.3923(3) 0.61317(19) 0.0316(7) Uani 1 1 d . U . . .
H3 H 0.3507 0.3615 0.6055 0.038 Uiso 1 1 calc R U . . .
C4 C 0.4594(3) 0.4791(3) 0.6718(2) 0.0350(7) Uani 1 1 d . U . . .
H4 H 0.4231 0.5072 0.7027 0.042 Uiso 1 1 calc R U . . .
C5 C 0.5530(3) 0.5239(3) 0.6852(2) 0.0348(7) Uani 1 1 d . U . . .
H5 H 0.5809 0.5809 0.7259 0.042 Uiso 1 1 calc R U . . .
C6 C 0.6087(2) 0.4860(3) 0.63903(18) 0.0307(7) Uani 1 1 d . U . . .
C7 C 0.5640(2) 0.4008(3) 0.58104(18) 0.0280(6) Uani 1 1 d . U . . .
C8 C 0.7054(3) 0.5256(3) 0.6460(2) 0.0376(8) Uani 1 1 d . U . . .
H8 H 0.7398 0.5822 0.6855 0.045 Uiso 1 1 calc R U . . .
C9 C 0.7497(3) 0.4823(3) 0.5957(2) 0.0382(8) Uani 1 1 d . U . . .
H9 H 0.8141 0.5108 0.6011 0.046 Uiso 1 1 calc R U . . .
C10 C 0.7031(2) 0.3974(3) 0.5365(2) 0.0353(7) Uani 1 1 d . U . . .
H10 H 0.7352 0.3695 0.5024 0.042 Uiso 1 1 calc R U . . .
C11 C 0.6097(2) 0.3558(3) 0.52929(19) 0.0273(6) Uani 1 1 d . U . . .
C12 C 0.5366(2) 0.2727(3) 0.47561(18) 0.0255(6) Uani 1 1 d . U . . .
C13 C 0.2871(2) 0.1897(3) 0.4826(2) 0.0303(7) Uani 1 1 d . U . . .
C14 C 0.1919(3) 0.2151(4) 0.4250(2) 0.0470(9) Uani 1 1 d . U . . .
H14 H 0.1840 0.2433 0.3727 0.056 Uiso 1 1 calc R U . . .
C15 C 0.1074(3) 0.1987(4) 0.4446(3) 0.0616(12) Uani 1 1 d . U . . .
H15 H 0.0412 0.2170 0.4065 0.074 Uiso 1 1 calc R U . . .
C16 C 0.1225(3) 0.1558(4) 0.5201(3) 0.0523(10) Uani 1 1 d . U . . .
C17 C 0.2155(3) 0.1302(3) 0.5780(2) 0.0425(8) Uani 1 1 d . U . . .
H17 H 0.2226 0.1014 0.6299 0.051 Uiso 1 1 calc R U . . .
C18 C 0.2999(3) 0.1473(3) 0.5590(2) 0.0353(7) Uani 1 1 d . U . . .
H18 H 0.3659 0.1302 0.5980 0.042 Uiso 1 1 calc R U . . .
C19 C 0.6167(2) 0.2028(3) 0.39058(19) 0.0284(6) Uani 1 1 d . U . . .
C20 C 0.6036(2) 0.2330(3) 0.31184(19) 0.0318(7) Uani 1 1 d . U . . .
H20 H 0.5392 0.2582 0.2743 0.038 Uiso 1 1 calc R U . . .
C21 C 0.6853(3) 0.2264(3) 0.2877(2) 0.0386(8) Uani 1 1 d . U . . .
H21 H 0.6786 0.2496 0.2347 0.046 Uiso 1 1 calc R U . . .
C22 C 0.7751(3) 0.1853(3) 0.3431(2) 0.0418(8) Uani 1 1 d . U . . .
C23 C 0.7899(3) 0.1517(3) 0.4210(2) 0.0415(8) Uani 1 1 d . U . . .
H23 H 0.8536 0.1231 0.4574 0.050 Uiso 1 1 calc R U . . .
C24 C 0.7086(2) 0.1608(3) 0.4449(2) 0.0360(7) Uani 1 1 d . U . . .
H24 H 0.7161 0.1383 0.4983 0.043 Uiso 1 1 calc R U . . .
O1 O 0.0403(6) 0.3707(6) 0.2714(4) 0.088(2) Uani 0.623 1 d D U P A 1
C25 C -0.0051(8) 0.4694(8) 0.2215(7) 0.108(3) Uani 0.623 1 d D U P A 1
H25A H 0.0374 0.4961 0.1925 0.130 Uiso 0.623 1 calc R U P A 1
H25B H -0.0126 0.5326 0.2558 0.130 Uiso 0.623 1 calc R U P A 1
C26 C -0.1065(7) 0.4311(8) 0.1621(6) 0.088(3) Uani 0.623 1 d D U P A 1
H26A H -0.1214 0.4639 0.1073 0.106 Uiso 0.623 1 calc R U P A 1
H26B H -0.1608 0.4540 0.1805 0.106 Uiso 0.623 1 calc R U P A 1
C27 C -0.0980(8) 0.3037(8) 0.1605(7) 0.061(3) Uani 0.623 1 d D U P A 1
H27A H -0.1060 0.2767 0.1055 0.074 Uiso 0.623 1 calc R U P A 1
H27B H -0.1499 0.2664 0.1760 0.074 Uiso 0.623 1 calc R U P A 1
C28 C 0.0066(5) 0.2792(7) 0.2221(4) 0.0592(18) Uani 0.623 1 d D U P A 1
H28A H 0.0053 0.2112 0.2548 0.071 Uiso 0.623 1 calc R U P A 1
H28B H 0.0527 0.2631 0.1939 0.071 Uiso 0.623 1 calc R U P A 1
O1A O 0.0100(8) 0.4046(13) 0.2824(7) 0.090(4) Uani 0.377 1 d D U P B 2
C25A C 0.0272(11) 0.3537(18) 0.2145(10) 0.094(5) Uani 0.377 1 d D U P B 2
H25C H 0.0789 0.2926 0.2338 0.113 Uiso 0.377 1 calc R U P B 2
H25D H 0.0499 0.4119 0.1849 0.113 Uiso 0.377 1 calc R U P B 2
C26A C -0.0754(14) 0.305(2) 0.1601(15) 0.091(7) Uani 0.377 1 d D U P B 2
H26C H -0.0852 0.3066 0.1018 0.109 Uiso 0.377 1 calc R U P B 2
H26D H -0.0839 0.2258 0.1759 0.109 Uiso 0.377 1 calc R U P B 2
C27A C -0.1461(10) 0.3853(17) 0.1768(10) 0.099(5) Uani 0.377 1 d D U P B 2
H27C H -0.2057 0.3437 0.1781 0.119 Uiso 0.377 1 calc R U P B 2
H27D H -0.1701 0.4450 0.1340 0.119 Uiso 0.377 1 calc R U P B 2
C28A C -0.0868(10) 0.4368(14) 0.2574(9) 0.093(4) Uani 0.377 1 d D U P B 2
H28C H -0.0915 0.5211 0.2532 0.112 Uiso 0.377 1 calc R U P B 2
H28D H -0.1149 0.4119 0.2976 0.112 Uiso 0.377 1 calc R U P B 2
N2 N 0.53199(19) 0.2110(2) 0.41471(15) 0.0272(5) Uani 1 1 d . U . . .
N1 N 0.37253(18) 0.2038(2) 0.46066(15) 0.0276(5) Uani 1 1 d . U . . .
F1 F 0.03952(19) 0.1376(3) 0.53895(18) 0.0837(9) Uani 1 1 d . U . . .
F2 F 0.85544(17) 0.1758(2) 0.31961(15) 0.0637(7) Uani 1 1 d . U . . .
Cl2 Cl 0.29097(7) 0.18980(8) 0.24739(5) 0.0410(2) Uani 1 1 d . U . . .
Cl1 Cl 0.41855(7) -0.06622(8) 0.37854(6) 0.0459(2) Uani 1 1 d . U . . .
Zn1 Zn 0.39554(3) 0.11988(3) 0.36557(2) 0.02861(12) Uani 1 1 d . U . . .
O2 O 0.9865(13) 0.5617(18) 0.4491(9) 0.197(7) Uani 0.5 1 d D U P C -1
C30 C 0.9393(12) 0.4842(18) 0.4877(11) 0.149(6) Uani 0.5 1 d D U P C -1
H30A H 0.9256 0.4093 0.4596 0.179 Uiso 0.5 1 calc R U P C -1
H30B H 0.8745 0.5162 0.4859 0.179 Uiso 0.5 1 calc R U P C -1
C31 C 1.0143(15) 0.471(3) 0.5752(12) 0.190(8) Uani 0.5 1 d D U P C -1
H31A H 0.9967 0.5218 0.6124 0.228 Uiso 0.5 1 calc R U P C -1
H31B H 1.0174 0.3912 0.5940 0.228 Uiso 0.5 1 calc R U P C -1
C32 C 1.1128(11) 0.5068(16) 0.5699(10) 0.151(6) Uani 0.5 1 d D U P C -1
H32A H 1.1579 0.5451 0.6208 0.182 Uiso 0.5 1 calc R U P C -1
H32B H 1.1487 0.4403 0.5594 0.182 Uiso 0.5 1 calc R U P C -1
C33 C 1.0795(12) 0.5868(13) 0.5002(10) 0.121(5) Uani 0.5 1 d D U P C -1
H33A H 1.0814 0.6660 0.5204 0.146 Uiso 0.5 1 calc R U P C -1
H33B H 1.1262 0.5821 0.4714 0.146 Uiso 0.5 1 calc R U P C -1

loop_
_atom_site_aniso_label
_atom_site_aniso_U_11
_atom_site_aniso_U_22
_atom_site_aniso_U_33
_atom_site_aniso_U_23
_atom_site_aniso_U_13
_atom_site_aniso_U_12
C1 0.0275(14) 0.0266(15) 0.0260(14) 0.0038(12) 0.0089(12) 0.0012(12)
C2 0.0312(15) 0.0259(15) 0.0243(14) 0.0004(11) 0.0107(12) -0.0006(12)
C3 0.0362(17) 0.0309(16) 0.0301(16) 0.0005(13) 0.0154(13) 0.0005(13)
C4 0.0445(18) 0.0315(17) 0.0314(16) 0.0009(13) 0.0175(14) 0.0043(14)
C5 0.0467(19) 0.0298(16) 0.0267(16) -0.0010(13) 0.0129(14) 0.0025(14)
C6 0.0346(16) 0.0272(15) 0.0255(15) 0.0008(12) 0.0064(13) 0.0016(13)
C7 0.0312(15) 0.0236(14) 0.0257(14) 0.0043(11) 0.0072(12) 0.0021(12)
C8 0.0361(17) 0.0323(17) 0.0387(18) -0.0040(14) 0.0083(14) -0.0056(14)
C9 0.0299(16) 0.0374(18) 0.0439(19) -0.0033(15) 0.0108(14) -0.0072(14)
C10 0.0309(16) 0.0345(17) 0.0420(18) -0.0022(14) 0.0158(14) -0.0032(13)
C11 0.0267(14) 0.0242(14) 0.0299(15) 0.0009(12) 0.0101(12) -0.0006(11)
C12 0.0242(14) 0.0246(14) 0.0258(14) 0.0040(11) 0.0077(11) 0.0002(11)
C13 0.0271(15) 0.0317(16) 0.0345(16) -0.0054(13) 0.0145(13) -0.0045(12)
C14 0.0321(17) 0.066(3) 0.0413(19) 0.0028(18) 0.0126(15) -0.0039(17)
C15 0.0292(18) 0.093(3) 0.060(2) 0.002(2) 0.0138(17) -0.005(2)
C16 0.0378(19) 0.070(3) 0.058(2) -0.011(2) 0.0285(17) -0.0162(18)
C17 0.0456(19) 0.047(2) 0.0420(19) -0.0065(16) 0.0248(16) -0.0140(16)
C18 0.0326(16) 0.0407(18) 0.0342(17) -0.0042(14) 0.0147(14) -0.0069(14)
C19 0.0290(15) 0.0255(15) 0.0313(15) -0.0034(12) 0.0125(12) -0.0023(12)
C20 0.0319(16) 0.0329(17) 0.0303(15) -0.0031(13) 0.0118(13) 0.0019(13)
C21 0.0414(18) 0.046(2) 0.0348(17) -0.0034(15) 0.0220(15) -0.0038(15)
C22 0.0355(17) 0.047(2) 0.050(2) -0.0098(16) 0.0242(15) -0.0049(15)
C23 0.0282(16) 0.047(2) 0.047(2) -0.0053(16) 0.0126(15) 0.0018(15)
C24 0.0340(17) 0.0386(18) 0.0349(17) 0.0009(14) 0.0129(14) 0.0032(14)
O1 0.080(4) 0.073(4) 0.077(4) -0.017(3) -0.008(3) 0.005(3)
C25 0.103(6) 0.079(5) 0.107(6) 0.000(4) 0.003(5) -0.010(4)
C26 0.080(5) 0.078(5) 0.084(5) 0.007(4) 0.007(4) 0.005(4)
C27 0.054(4) 0.074(5) 0.043(4) 0.001(3) 0.005(3) -0.009(4)
C28 0.052(4) 0.064(4) 0.047(3) 0.001(3) 0.003(3) -0.006(3)
O1A 0.083(6) 0.104(8) 0.075(6) -0.020(5) 0.023(4) 0.001(5)
C25A 0.083(7) 0.116(9) 0.085(7) -0.015(7) 0.035(5) 0.003(6)
C26A 0.079(8) 0.112(10) 0.089(9) -0.017(7) 0.040(6) -0.005(6)
C27A 0.083(6) 0.116(9) 0.098(7) -0.011(6) 0.036(5) 0.009(6)
C28A 0.088(6) 0.089(7) 0.098(7) -0.009(6) 0.033(5) 0.010(5)
N2 0.0266(12) 0.0274(13) 0.0283(13) 0.0002(10) 0.0114(10) -0.0005(10)
N1 0.0242(12) 0.0320(14) 0.0271(13) 0.0011(10) 0.0106(10) -0.0001(10)
F1 0.0437(14) 0.137(3) 0.087(2) -0.0110(18) 0.0441(14) -0.0221(16)
F2 0.0388(12) 0.098(2) 0.0683(16) -0.0096(14) 0.0357(12) -0.0020(13)
Cl2 0.0452(5) 0.0460(5) 0.0274(4) 0.0031(4) 0.0093(4) 0.0097(4)
Cl1 0.0537(6) 0.0300(4) 0.0439(5) 0.0024(4) 0.0081(4) 0.0024(4)
Zn1 0.0283(2) 0.0295(2) 0.0267(2) -0.00183(15) 0.00928(15) -0.00109(15)
O2 0.203(8) 0.198(10) 0.201(8) 0.025(7) 0.090(6) -0.028(7)
C30 0.146(8) 0.159(10) 0.168(9) 0.005(7) 0.088(7) -0.015(7)
C31 0.197(10) 0.203(13) 0.193(10) 0.024(7) 0.101(7) -0.020(7)
C32 0.156(8) 0.153(9) 0.159(8) 0.028(7) 0.077(6) -0.013(6)
C33 0.136(7) 0.115(8) 0.147(7) 0.013(6) 0.092(6) -0.004(6)

loop_
_atom_type_symbol
_atom_type_description
_atom_type_scat_dispersion_real
_atom_type_scat_dispersion_imag
_atom_type_scat_source
C C 0.0033 0.0016 'International Tables Vol C Tables 4.2.6.8 and 6.1.1.4'
H H 0.0000 0.0000 'International Tables Vol C Tables 4.2.6.8 and 6.1.1.4'
N N 0.0061 0.0033 'International Tables Vol C Tables 4.2.6.8 and 6.1.1.4'
F F 0.0171 0.0103 'International Tables Vol C Tables 4.2.6.8 and 6.1.1.4'
Cl Cl 0.1484 0.1585 'International Tables Vol C Tables 4.2.6.8 and 6.1.1.4'
Zn Zn 0.2839 1.4301 'International Tables Vol C Tables 4.2.6.8 and 6.1.1.4'
O O 0.0106 0.0060 'International Tables Vol C Tables 4.2.6.8 and 6.1.1.4'

loop_
_geom_angle_atom_site_label_1
_geom_angle_atom_site_label_2
_geom_angle_atom_site_label_3
_geom_angle
N1 C1 C2 135.2(3)
N1 C1 C12 117.5(3)
C2 C1 C12 107.3(3)
C3 C2 C7 119.0(3)
C3 C2 C1 135.3(3)
C7 C2 C1 105.6(3)
C2 C3 C4 118.9(3)
C2 C3 H3 120.6
C4 C3 H3 120.6
C5 C4 C3 121.9(3)
C5 C4 H4 119.0
C3 C4 H4 119.0
C4 C5 C6 120.8(3)
C4 C5 H5 119.6
C6 C5 H5 119.6
C7 C6 C8 116.7(3)
C7 C6 C5 116.7(3)
C8 C6 C5 126.6(3)
C6 C7 C11 123.2(3)
C6 C7 C2 122.7(3)
C11 C7 C2 114.1(3)
C9 C8 C6 120.2(3)
C9 C8 H8 119.9
C6 C8 H8 119.9
C8 C9 C10 122.6(3)
C8 C9 H9 118.7
C10 C9 H9 118.7
C11 C10 C9 118.5(3)
C11 C10 H10 120.8
C9 C10 H10 120.8
C10 C11 C7 118.8(3)
C10 C11 C12 135.2(3)
C7 C11 C12 105.9(3)
N2 C12 C11 135.1(3)
N2 C12 C1 117.8(3)
C11 C12 C1 107.0(3)
C14 C13 C18 121.2(3)
C14 C13 N1 118.4(3)
C18 C13 N1 120.4(3)
C13 C14 C15 119.1(4)
C13 C14 H14 120.5
C15 C14 H14 120.5
C16 C15 C14 118.3(4)
C16 C15 H15 120.8
C14 C15 H15 120.8
C17 C16 C15 123.7(4)
C17 C16 F1 117.9(4)
C15 C16 F1 118.5(4)
C16 C17 C18 118.2(3)
C16 C17 H17 120.9
C18 C17 H17 120.9
C17 C18 C13 119.5(3)
C17 C18 H18 120.2
C13 C18 H18 120.2
C24 C19 C20 120.9(3)
C24 C19 N2 119.9(3)
C20 C19 N2 119.2(3)
C19 C20 C21 119.8(3)
C19 C20 H20 120.1
C21 C20 H20 120.1
C22 C21 C20 117.7(3)
C22 C21 H21 121.1
C20 C21 H21 121.1
C21 C22 F2 118.4(3)
C21 C22 C23 123.9(3)
F2 C22 C23 117.7(3)
C22 C23 C24 117.9(3)
C22 C23 H23 121.1
C24 C23 H23 121.1
C19 C24 C23 119.7(3)
C19 C24 H24 120.1
C23 C24 H24 120.1
C28 O1 C25 106.0(6)
O1 C25 C26 105.9(7)
O1 C25 H25A 110.6
C26 C25 H25A 110.6
O1 C25 H25B 110.6
C26 C25 H25B 110.6
H25A C25 H25B 108.7
C25 C26 C27 104.4(8)
C25 C26 H26A 110.9
C27 C26 H26A 110.9
C25 C26 H26B 110.9
C27 C26 H26B 110.9
H26A C26 H26B 108.9
C26 C27 C28 104.0(8)
C26 C27 H27A 110.9
C28 C27 H27A 110.9
C26 C27 H27B 110.9
C28 C27 H27B 110.9
H27A C27 H27B 109.0
O1 C28 C27 108.9(6)
O1 C28 H28A 109.9
C27 C28 H28A 109.9
O1 C28 H28B 109.9
C27 C28 H28B 109.9
H28A C28 H28B 108.3
C28A O1A C25A 109.3(8)
O1A C25A C26A 104.3(10)
O1A C25A H25C 110.9
C26A C25A H25C 110.9
O1A C25A H25D 110.9
C26A C25A H25D 110.9
H25C C25A H25D 108.9
C27A C26A C25A 101.6(10)
C27A C26A H26C 111.5
C25A C26A H26C 111.5
C27A C26A H26D 111.5
C25A C26A H26D 111.5
H26C C26A H26D 109.3
C26A C27A C28A 105.7(11)
C26A C27A H27C 110.6
C28A C27A H27C 110.6
C26A C27A H27D 110.6
C28A C27A H27D 110.6
H27C C27A H27D 108.7
O1A C28A C27A 109.7(9)
O1A C28A H28C 109.7
C27A C28A H28C 109.7
O1A C28A H28D 109.7
C27A C28A H28D 109.7
H28C C28A H28D 108.2
C12 N2 C19 121.2(3)
C12 N2 Zn1 111.8(2)
C19 N2 Zn1 126.82(19)
C1 N1 C13 121.9(3)
C1 N1 Zn1 112.1(2)
C13 N1 Zn1 125.9(2)
N1 Zn1 N2 80.73(10)
N1 Zn1 Cl1 116.43(8)
N2 Zn1 Cl1 112.52(7)
N1 Zn1 Cl2 109.45(7)
N2 Zn1 Cl2 112.60(7)
Cl1 Zn1 Cl2 119.00(4)
C33 O2 C30 110.2(9)
O2 C30 C31 105.8(10)
O2 C30 H30A 110.6
C31 C30 H30A 110.6
O2 C30 H30B 110.6
C31 C30 H30B 110.6
H30A C30 H30B 108.7
C32 C31 C30 102.4(11)
C32 C31 H31A 111.3
C30 C31 H31A 111.3
C32 C31 H31B 111.3
C30 C31 H31B 111.3
H31A C31 H31B 109.2
C33 C32 C31 102.9(11)
C33 C32 H32A 111.2
C31 C32 H32A 111.2
C33 C32 H32B 111.2
C31 C32 H32B 111.2
H32A C32 H32B 109.1
O2 C33 C32 110.2(10)
O2 C33 H33A 109.6
C32 C33 H33A 109.6
O2 C33 H33B 109.6
C32 C33 H33B 109.6
H33A C33 H33B 108.1

loop_
_geom_bond_atom_site_label_1
_geom_bond_atom_site_label_2
_geom_bond_distance
C1 N1 1.282(4)
C1 C2 1.472(4)
C1 C12 1.520(4)
C2 C3 1.376(4)
C2 C7 1.425(4)
C3 C4 1.416(5)
C3 H3 0.9500
C4 C5 1.371(5)
C4 H4 0.9500
C5 C6 1.421(5)
C5 H5 0.9500
C6 C7 1.398(4)
C6 C8 1.419(5)
C7 C11 1.422(4)
C8 C9 1.378(5)
C8 H8 0.9500
C9 C10 1.412(5)
C9 H9 0.9500
C10 C11 1.381(4)
C10 H10 0.9500
C11 C12 1.473(4)
C12 N2 1.281(4)
C13 C14 1.380(5)
C13 C18 1.390(5)
C13 N1 1.431(4)
C14 C15 1.396(5)
C14 H14 0.9500
C15 C16 1.369(6)
C15 H15 0.9500
C16 C17 1.362(6)
C16 F1 1.371(4)
C17 C18 1.389(5)
C17 H17 0.9500
C18 H18 0.9500
C19 C24 1.383(4)
C19 C20 1.383(4)
C19 N2 1.439(4)
C20 C21 1.395(4)
C20 H20 0.9500
C21 C22 1.366(5)
C21 H21 0.9500
C22 F2 1.372(4)
C22 C23 1.374(5)
C23 C24 1.391(5)
C23 H23 0.9500
C24 H24 0.9500
O1 C28 1.348(8)
O1 C25 1.447(10)
C25 C26 1.493(11)
C25 H25A 0.9900
C25 H25B 0.9900
C26 C27 1.497(10)
C26 H26A 0.9900
C26 H26B 0.9900
C27 C28 1.498(10)
C27 H27A 0.9900
C27 H27B 0.9900
C28 H28A 0.9900
C28 H28B 0.9900
O1A C28A 1.335(10)
O1A C25A 1.449(11)
C25A C26A 1.520(13)
C25A H25C 0.9900
C25A H25D 0.9900
C26A C27A 1.493(12)
C26A H26C 0.9900
C26A H26D 0.9900
C27A C28A 1.479(12)
C27A H27C 0.9900
C27A H27D 0.9900
C28A H28C 0.9900
C28A H28D 0.9900
N2 Zn1 2.094(3)
N1 Zn1 2.089(3)
Cl2 Zn1 2.2067(9)
Cl1 Zn1 2.2017(10)
O2 C33 1.318(11)
O2 C30 1.454(11)
C30 C31 1.513(13)
C30 H30A 0.9900
C30 H30B 0.9900
C31 C32 1.509(13)
C31 H31A 0.9900
C31 H31B 0.9900
C32 C33 1.476(12)
C32 H32A 0.9900
C32 H32B 0.9900
C33 H33A 0.9900
C33 H33B 0.9900

loop_
_geom_torsion_atom_site_label_1
_geom_torsion_atom_site_label_2
_geom_torsion_atom_site_label_3
_geom_torsion_atom_site_label_4
_geom_torsion
N1 C1 C2 C3 -0.1(6)
C12 C1 C2 C3 177.5(3)
N1 C1 C2 C7 -178.0(3)
C12 C1 C2 C7 -0.4(3)
C7 C2 C3 C4 0.4(5)
C1 C2 C3 C4 -177.2(3)
C2 C3 C4 C5 -1.1(5)
C3 C4 C5 C6 1.4(5)
C4 C5 C6 C7 -0.9(5)
C4 C5 C6 C8 179.3(3)
C8 C6 C7 C11 -1.4(5)
C5 C6 C7 C11 178.9(3)
C8 C6 C7 C2 -180.0(3)
C5 C6 C7 C2 0.3(4)
C3 C2 C7 C6 0.0(5)
C1 C2 C7 C6 178.2(3)
C3 C2 C7 C11 -178.7(3)
C1 C2 C7 C11 -0.4(4)
C7 C6 C8 C9 1.6(5)
C5 C6 C8 C9 -178.7(3)
C6 C8 C9 C10 -0.7(5)
C8 C9 C10 C11 -0.5(5)
C9 C10 C11 C7 0.6(5)
C9 C10 C11 C12 177.7(3)
C6 C7 C11 C10 0.3(5)
C2 C7 C11 C10 179.0(3)
C6 C7 C11 C12 -177.6(3)
C2 C7 C11 C12 1.1(4)
C10 C11 C12 N2 -2.1(6)
C7 C11 C12 N2 175.2(3)
C10 C11 C12 C1 -178.7(4)
C7 C11 C12 C1 -1.3(3)
N1 C1 C12 N2 1.9(4)
C2 C1 C12 N2 -176.2(3)
N1 C1 C12 C11 179.1(3)
C2 C1 C12 C11 1.1(3)
C18 C13 C14 C15 0.6(6)
N1 C13 C14 C15 178.3(4)
C13 C14 C15 C16 -1.3(7)
C14 C15 C16 C17 1.4(7)
C14 C15 C16 F1 -178.8(4)
C15 C16 C17 C18 -0.8(7)
F1 C16 C17 C18 179.4(3)
C16 C17 C18 C13 0.1(5)
C14 C13 C18 C17 0.0(5)
N1 C13 C18 C17 -177.6(3)
C24 C19 C20 C21 -3.1(5)
N2 C19 C20 C21 179.5(3)
C19 C20 C21 C22 2.6(5)
C20 C21 C22 F2 178.5(3)
C20 C21 C22 C23 -0.8(6)
C21 C22 C23 C24 -0.4(6)
F2 C22 C23 C24 -179.8(3)
C20 C19 C24 C23 1.8(5)
N2 C19 C24 C23 179.2(3)
C22 C23 C24 C19 0.0(5)
C28 O1 C25 C26 32.9(13)
O1 C25 C26 C27 -20.5(14)
C25 C26 C27 C28 2.3(13)
C25 O1 C28 C27 -31.9(12)
C26 C27 C28 O1 18.3(12)
C28A O1A C25A C26A -28(2)
O1A C25A C26A C27A 30(2)
C25A C26A C27A C28A -23(3)
C25A O1A C28A C27A 13(2)
C26A C27A C28A O1A 7(3)
C11 C12 N2 C19 7.9(5)
C1 C12 N2 C19 -175.8(3)
C11 C12 N2 Zn1 -176.5(3)
C1 C12 N2 Zn1 -0.2(3)
C24 C19 N2 C12 60.2(4)
C20 C19 N2 C12 -122.4(3)
C24 C19 N2 Zn1 -114.7(3)
C20 C19 N2 Zn1 62.8(4)
C2 C1 N1 C13 -6.6(5)
C12 C1 N1 C13 176.0(3)
C2 C1 N1 Zn1 175.0(3)
C12 C1 N1 Zn1 -2.4(3)
C14 C13 N1 C1 121.7(4)
C18 C13 N1 C1 -60.6(4)
C14 C13 N1 Zn1 -60.1(4)
C18 C13 N1 Zn1 117.6(3)
C33 O2 C30 C31 5(3)
O2 C30 C31 C32 -21(3)
C30 C31 C32 C33 28(2)
C30 O2 C33 C32 14(3)
C31 C32 C33 O2 -27(2)
